data_4324787
loop_
_publ_author_name
'Alexander Yu. Makarov'
'Vladimir V. Zhivonitko'
'Arkady G. Makarov'
'Samat B. Zikirin'
'Irina Yu. Bagryanskaya'
'Victor A. Bagryansky'
'Yuri V. Gatilov'
'Irina G. Irtegova'
'Makhmut M. Shakirov'
'Andrey V. Zibarev'

_publ_contact_author_email bagryan@nioch.nsc.ru
_publ_contact_author_name 'Dr. I. Yu. Bagryanskaya'
_publ_section_title
;
 Interaction of 1,3,2,4-Benzodithiadiazines and Their 1-Se Congeners with
 Ph3P and Some Properties of the Iminophosphorane Products
;
_journal_name_full 'Inorganic Chemistry'
_journal_page_first 3017
_journal_page_last 3027
_journal_paper_doi 10.1021/ic102565x
_journal_volume 50
_journal_year 2011
_chemical_absolute_configuration unk
_chemical_formula_moiety 'C6 H F3 N2 S Se'
_chemical_formula_sum 'C6 H F3 N2 S Se'
_chemical_formula_weight 269.11
_chemical_melting_point 346
_chemical_name_systematic
; 
 5,6,8-trifluoro-3\l^4^\s^2^,1,2,4-benzothiaselenadiazine 
;
_space_group_IT_number 29
_symmetry_cell_setting orthorhombic
_symmetry_space_group_name_Hall 'P 2c -2ac'
_symmetry_space_group_name_H-M 'P c a 21'
_atom_sites_solution_hydrogens geom
_atom_sites_solution_primary direct
_atom_sites_solution_secondary difmap
_audit_creation_method SHELXL-97
_cell_angle_alpha 90.00
_cell_angle_beta 90.00
_cell_angle_gamma 90.00
_cell_formula_units_Z 16
_cell_length_a 25.520(3)
_cell_length_b 3.8358(5)
_cell_length_c 31.309(4)
_cell_measurement_reflns_used 9968
_cell_measurement_temperature 150(2)
_cell_measurement_theta_max 28.84
_cell_measurement_theta_min 2.52
_cell_volume 3064.8(7)
_computing_cell_refinement 'Bruker SAINT'
_computing_data_collection 'Bruker APEX2'
_computing_data_reduction 'Bruker SAINT'
_computing_molecular_graphics 'Bruker SHELXTL'
_computing_publication_material 'Bruker SHELXTL'
_computing_structure_refinement 'SHELXL-97 (Sheldrick, 2008)'
_computing_structure_solution 'SHELXS-97 (Sheldrick, 2008)'
_diffrn_ambient_temperature 150(2)
_diffrn_measured_fraction_theta_full 1.000
_diffrn_measured_fraction_theta_max 0.994
_diffrn_measurement_device_type 'Bruker APEX-II CCD'
_diffrn_measurement_method '\f and \w scans'
_diffrn_radiation_monochromator graphite
_diffrn_radiation_source 'fine-focus sealed tube'
_diffrn_radiation_type MoK\a
_diffrn_radiation_wavelength 0.71073
_diffrn_reflns_av_R_equivalents 0.1159
_diffrn_reflns_av_sigmaI/netI 0.0863
_diffrn_reflns_limit_h_max 34
_diffrn_reflns_limit_h_min -32
_diffrn_reflns_limit_k_max 5
_diffrn_reflns_limit_k_min -3
_diffrn_reflns_limit_l_max 40
_diffrn_reflns_limit_l_min -42
_diffrn_reflns_number 27424
_diffrn_reflns_theta_full 25.00
_diffrn_reflns_theta_max 29.01
_diffrn_reflns_theta_min 1.30
_exptl_absorpt_coefficient_mu 5.171
_exptl_absorpt_correction_T_max 0.6473
_exptl_absorpt_correction_T_min 0.3964
_exptl_absorpt_correction_type empirical
_exptl_absorpt_process_details 'SADABS-2008/1 - Bruker AXS'
_exptl_crystal_colour black
_exptl_crystal_density_diffrn 2.333
_exptl_crystal_description needle
_exptl_crystal_F_000 2048
_exptl_crystal_recrystallization_method MeCN
_exptl_crystal_size_max 0.38
_exptl_crystal_size_mid 0.06
_exptl_crystal_size_min 0.04
_refine_diff_density_max 0.755
_refine_diff_density_min -0.813
_refine_diff_density_rms 0.165
_refine_ls_abs_structure_details 'Flack H D (1983), Acta Cryst. A39, 876-881'
_refine_ls_abs_structure_Flack -0.007(11)
_refine_ls_extinction_method none
_refine_ls_goodness_of_fit_ref 1.040
_refine_ls_hydrogen_treatment constr
_refine_ls_matrix_type full
_refine_ls_number_parameters 469
_refine_ls_number_reflns 7988
_refine_ls_number_restraints 1
_refine_ls_restrained_S_all 1.040
_refine_ls_R_factor_all 0.0698
_refine_ls_R_factor_gt 0.0430
_refine_ls_shift/su_max 0.005
_refine_ls_shift/su_mean 0.001
_refine_ls_structure_factor_coef Fsqd
_refine_ls_weighting_details 'calc w=1/[\s^2^(Fo^2^)+(0.0462P)^2^+0.0000P] where P=(Fo^2^+2Fc^2^)/3'
_refine_ls_weighting_scheme calc
_refine_ls_wR_factor_gt 0.0923
_refine_ls_wR_factor_ref 0.1091
_reflns_number_gt 5915
_reflns_number_total 7988
_reflns_threshold_expression >2sigma(I)
_cod_data_source_file ic102565x_si_001_5.cif
_cod_data_source_block h7se_compound_5
_cod_database_code 4324787

loop_
_symmetry_equiv_pos_as_xyz
'x, y, z'
'-x, -y, z+1/2'
'x+1/2, -y, z'
'-x+1/2, y, z+1/2'

loop_
_atom_site_label
_atom_site_type_symbol
_atom_site_fract_x
_atom_site_fract_y
_atom_site_fract_z
_atom_site_U_iso_or_equiv
_atom_site_adp_type
_atom_site_occupancy
_atom_site_symmetry_multiplicity
_atom_site_calc_flag
_atom_site_refinement_flags
Se1A Se -0.05913(3) -0.10791(18) 0.57922(2) 0.01890(15) Uani 1 1 d .
F1A F 0.11077(16) 0.3015(12) 0.66448(13) 0.0336(11) Uani 1 1 d .
N2A N -0.0050(2) -0.2984(16) 0.54673(18) 0.0215(13) Uani 1 1 d .
F2A F 0.0535(2) 0.5603(13) 0.72807(19) 0.0324(12) Uani 1 1 d .
F3A F -0.10095(15) 0.1779(11) 0.65944(13) 0.0274(10) Uani 1 1 d .
S3A S 0.05337(7) -0.2277(5) 0.55587(6) 0.0205(4) Uani 1 1 d .
N4A N 0.0703(3) -0.0147(16) 0.5956(3) 0.0230(16) Uani 1 1 d .
C4AA C 0.0357(3) 0.1096(19) 0.6275(2) 0.0173(14) Uani 1 1 d .
C5A C 0.0586(3) 0.2692(18) 0.6622(2) 0.0211(15) Uani 1 1 d .
C6A C 0.0286(3) 0.3978(18) 0.6959(2) 0.0227(15) Uani 1 1 d .
C7A C -0.0249(3) 0.3717(17) 0.6958(2) 0.0206(15) Uani 1 1 d .
H7A H -0.0457 0.4613 0.7184 0.026 Uiso 1 1 calc R
C8AA C -0.0192(3) 0.086(2) 0.6264(2) 0.0166(14) Uani 1 1 d .
C8A C -0.0471(2) 0.2054(18) 0.6604(2) 0.0189(14) Uani 1 1 d .
Se1B Se 0.81125(3) 0.37161(17) 0.58989(2) 0.01942(15) Uani 1 1 d .
F1B F 0.64081(16) 0.6874(14) 0.49920(15) 0.0416(13) Uani 1 1 d .
N2B N 0.7580(2) 0.1758(15) 0.62171(18) 0.0209(13) Uani 1 1 d .
F2B F 0.6983(2) 0.9582(13) 0.4360(2) 0.0362(14) Uani 1 1 d .
F3B F 0.85284(15) 0.6713(12) 0.51052(13) 0.0293(10) Uani 1 1 d .
S3B S 0.69895(7) 0.2163(5) 0.61125(6) 0.0213(4) Uani 1 1 d .
N4B N 0.6820(2) 0.4104(17) 0.5704(2) 0.0237(15) Uani 1 1 d .
C4BA C 0.7162(3) 0.5425(19) 0.5392(3) 0.0179(16) Uani 1 1 d .
C5B C 0.6937(2) 0.6867(17) 0.5030(2) 0.0201(15) Uani 1 1 d .
C6B C 0.7234(3) 0.8209(18) 0.4700(2) 0.0227(15) Uani 1 1 d .
C7B C 0.7771(3) 0.8205(18) 0.4716(2) 0.0200(14) Uani 1 1 d .
H7B H 0.7977 0.9125 0.4490 0.025 Uiso 1 1 calc R
C8BA C 0.7716(3) 0.5434(18) 0.5417(3) 0.0159(16) Uani 1 1 d .
C8B C 0.7998(3) 0.6782(18) 0.5080(2) 0.0189(14) Uani 1 1 d .
Se1C Se 0.79319(3) 0.87114(18) 0.706270(19) 0.01777(15) Uani 1 1 d .
F1C F 0.75599(16) 0.3139(12) 0.85977(13) 0.0304(10) Uani 1 1 d .
N2C N 0.7242(2) 0.7287(15) 0.70177(18) 0.0205(13) Uani 1 1 d .
F2C F 0.85456(19) 0.4315(12) 0.88535(17) 0.0294(11) Uani 1 1 d .
S3C S 0.69406(9) 0.5406(5) 0.73757(8) 0.0207(5) Uani 1 1 d .
F3C F 0.89363(17) 0.9240(13) 0.75115(17) 0.0291(11) Uani 1 1 d .
N4C N 0.7205(3) 0.4638(17) 0.7816(3) 0.0216(16) Uani 1 1 d .
C4CA C 0.7723(3) 0.5505(19) 0.7913(3) 0.0150(16) Uani 1 1 d .
C5C C 0.7891(3) 0.463(2) 0.8325(3) 0.021(2) Uani 1 1 d .
C6C C 0.8407(4) 0.5253(19) 0.8448(3) 0.0197(19) Uani 1 1 d .
C7C C 0.8770(3) 0.6770(18) 0.8190(2) 0.0204(15) Uani 1 1 d .
H7C H 0.9120 0.7193 0.8281 0.025 Uiso 1 1 calc R
C8CA C 0.8089(2) 0.7084(17) 0.7637(2) 0.0163(13) Uani 1 1 d .
C8C C 0.8594(2) 0.7654(19) 0.7786(2) 0.0183(14) Uani 1 1 d .
Se1D Se 1.04115(3) 0.63235(18) 0.962360(19) 0.01791(15) Uani 1 1 d .
F1D F 1.00208(16) 1.1882(12) 0.80920(13) 0.0322(11) Uani 1 1 d .
N2D N 0.9719(2) 0.7656(16) 0.96660(18) 0.0207(12) Uani 1 1 d .
F2D F 1.1005(2) 1.0618(13) 0.78254(17) 0.0310(11) Uani 1 1 d .
S3D S 0.94160(9) 0.9588(5) 0.93157(8) 0.0206(5) Uani 1 1 d .
F3D F 1.14119(18) 0.5827(13) 0.91700(16) 0.0296(11) Uani 1 1 d .
N4D N 0.9674(3) 1.0436(16) 0.8882(3) 0.0197(16) Uani 1 1 d .
C4DA C 1.0204(3) 0.9559(18) 0.8776(3) 0.0170(18) Uani 1 1 d .
C5D C 1.0364(3) 1.042(2) 0.8367(3) 0.021(2) Uani 1 1 d .
C6D C 1.0868(3) 0.9714(18) 0.8222(3) 0.020(2) Uani 1 1 d .
C7D C 1.1235(3) 0.8198(18) 0.8489(2) 0.0228(16) Uani 1 1 d .
H7D H 1.1584 0.7758 0.8398 0.028 Uiso 1 1 calc R
C8DA C 1.0565(2) 0.7968(18) 0.9046(2) 0.0157(13) Uani 1 1 d .
C8D C 1.1063(3) 0.7353(19) 0.8897(2) 0.0220(15) Uani 1 1 d .

loop_
_atom_site_aniso_label
_atom_site_aniso_U_11
_atom_site_aniso_U_22
_atom_site_aniso_U_33
_atom_site_aniso_U_23
_atom_site_aniso_U_13
_atom_site_aniso_U_12
Se1A 0.0159(3) 0.0218(3) 0.0190(4) -0.0008(3) -0.0020(3) -0.0014(3)
F1A 0.019(2) 0.051(3) 0.031(2) -0.007(2) -0.0041(18) -0.0040(19)
N2A 0.029(3) 0.025(3) 0.011(3) -0.002(2) 0.001(2) 0.001(3)
F2A 0.041(3) 0.043(3) 0.013(3) -0.006(2) -0.009(2) -0.004(2)
F3A 0.016(2) 0.042(3) 0.024(2) 0.004(2) 0.0057(17) 0.0030(18)
S3A 0.0196(8) 0.0232(8) 0.0187(9) -0.0015(7) 0.0029(7) 0.0019(7)
N4A 0.014(3) 0.028(3) 0.026(4) -0.005(2) 0.002(3) 0.004(2)
C4AA 0.016(3) 0.018(3) 0.018(4) 0.003(3) 0.003(3) 0.001(3)
C5A 0.015(3) 0.025(3) 0.023(4) 0.004(3) -0.005(3) -0.002(3)
C6A 0.032(4) 0.021(3) 0.015(3) -0.002(3) -0.008(3) 0.002(3)
C7A 0.033(4) 0.018(3) 0.011(3) 0.001(3) 0.003(3) -0.001(3)
C8AA 0.017(4) 0.022(3) 0.010(4) 0.005(3) -0.001(3) 0.002(3)
C8A 0.014(3) 0.026(4) 0.017(4) 0.007(3) 0.001(3) 0.000(3)
Se1B 0.0157(3) 0.0247(4) 0.0178(4) 0.0028(3) -0.0029(3) 0.0007(3)
F1B 0.018(2) 0.065(3) 0.042(3) 0.022(2) -0.0059(19) 0.001(2)
N2B 0.023(3) 0.027(3) 0.013(3) 0.004(2) 0.000(2) 0.001(2)
F2B 0.038(3) 0.045(3) 0.025(3) 0.016(2) -0.010(3) 0.000(2)
F3B 0.015(2) 0.050(3) 0.023(2) 0.002(2) 0.0029(18) -0.0023(19)
S3B 0.0200(9) 0.0256(9) 0.0183(8) 0.0047(7) 0.0031(7) 0.0008(7)
N4B 0.015(3) 0.030(3) 0.025(4) 0.005(3) 0.003(3) -0.005(3)
C4BA 0.018(4) 0.021(3) 0.015(4) -0.002(3) 0.001(3) 0.001(3)
C5B 0.014(3) 0.023(4) 0.023(4) 0.003(3) 0.001(3) 0.000(2)
C6B 0.031(4) 0.025(4) 0.012(3) 0.008(3) -0.005(3) 0.000(3)
C7B 0.027(4) 0.022(4) 0.011(3) -0.001(3) 0.003(3) -0.003(3)
C8BA 0.019(4) 0.020(3) 0.009(4) -0.007(3) -0.004(3) 0.003(3)
C8B 0.015(3) 0.026(4) 0.016(4) -0.004(3) -0.001(3) -0.002(3)
Se1C 0.0191(4) 0.0214(4) 0.0128(3) 0.0030(3) 0.0004(3) -0.0020(3)
F1C 0.025(2) 0.048(3) 0.018(2) 0.016(2) 0.0014(17) -0.009(2)
N2C 0.020(3) 0.024(3) 0.016(3) 0.004(3) -0.002(2) 0.001(2)
F2C 0.029(3) 0.045(3) 0.014(3) 0.009(2) -0.004(2) 0.001(2)
S3C 0.0149(10) 0.0291(10) 0.0182(12) 0.0022(7) -0.0012(9) -0.0012(7)
F3C 0.021(2) 0.041(2) 0.025(3) 0.007(2) 0.003(2) -0.008(2)
N4C 0.015(3) 0.036(4) 0.013(4) 0.006(3) 0.001(3) -0.002(2)
C4CA 0.015(4) 0.021(3) 0.009(4) 0.002(3) -0.003(3) 0.002(3)
C5C 0.020(5) 0.029(4) 0.013(5) 0.008(3) 0.006(3) 0.001(3)
C6C 0.023(5) 0.029(4) 0.007(5) 0.003(3) -0.003(3) 0.001(3)
C7C 0.016(3) 0.026(4) 0.020(4) 0.002(3) 0.003(3) -0.001(3)
C8CA 0.017(3) 0.018(3) 0.014(3) -0.002(3) -0.001(2) 0.002(3)
C8C 0.014(3) 0.025(3) 0.016(4) 0.004(3) 0.003(3) -0.007(3)
Se1D 0.0185(4) 0.0217(4) 0.0136(3) 0.0019(3) -0.0001(3) 0.0017(3)
F1D 0.027(2) 0.052(3) 0.018(2) 0.009(2) -0.0078(18) 0.000(2)
N2D 0.016(3) 0.031(3) 0.015(3) 0.001(3) -0.002(2) 0.001(2)
F2D 0.034(3) 0.047(3) 0.012(3) 0.003(2) 0.007(2) -0.005(2)
S3D 0.0153(10) 0.0284(10) 0.0182(12) 0.0022(7) 0.0011(9) 0.0010(7)
F3D 0.024(2) 0.042(3) 0.024(3) 0.006(2) 0.001(2) 0.009(2)
N4D 0.014(3) 0.029(3) 0.016(4) 0.003(3) 0.002(3) 0.001(2)
C4DA 0.025(5) 0.015(3) 0.011(4) 0.002(3) -0.004(3) -0.002(3)
C5D 0.022(5) 0.022(4) 0.018(5) 0.000(3) -0.002(4) -0.005(3)
C6D 0.023(5) 0.021(4) 0.016(5) -0.003(3) 0.000(4) -0.006(3)
C7D 0.017(3) 0.024(4) 0.027(4) -0.005(3) 0.007(3) -0.003(3)
C8DA 0.013(3) 0.017(3) 0.017(3) -0.005(3) 0.001(3) -0.001(2)
C8D 0.023(4) 0.024(4) 0.019(4) -0.002(3) -0.003(3) 0.003(3)

loop_
_atom_type_symbol
_atom_type_description
_atom_type_scat_dispersion_real
_atom_type_scat_dispersion_imag
_atom_type_scat_source
C C 0.0033 0.0016 'International Tables Vol C Tables 4.2.6.8 and 6.1.1.4'
H H 0.0000 0.0000 'International Tables Vol C Tables 4.2.6.8 and 6.1.1.4'
N N 0.0061 0.0033 'International Tables Vol C Tables 4.2.6.8 and 6.1.1.4'
F F 0.0171 0.0103 'International Tables Vol C Tables 4.2.6.8 and 6.1.1.4'
S S 0.1246 0.1234 'International Tables Vol C Tables 4.2.6.8 and 6.1.1.4'
Se Se -0.0929 2.2259 'International Tables Vol C Tables 4.2.6.8 and 6.1.1.4'

loop_
_geom_angle_atom_site_label_1
_geom_angle_atom_site_label_2
_geom_angle_atom_site_label_3
_geom_angle
N2A Se1A C8AA 100.2(3)
S3A N2A Se1A 123.1(3)
N2A S3A N4A 120.8(3)
C4AA N4A S3A 124.8(6)
C5A C4AA N4A 116.2(6)
C5A C4AA C8AA 118.1(7)
N4A C4AA C8AA 125.7(7)
F1A C5A C4AA 120.3(6)
F1A C5A C6A 118.4(6)
C4AA C5A C6A 121.3(6)
F2A C6A C7A 120.4(7)
F2A C6A C5A 118.1(7)
C7A C6A C5A 121.5(6)
C6A C7A C8A 116.1(6)
C6A C7A H7A 122.0
C8A C7A H7A 122.0
C8A C8AA C4AA 118.9(7)
C8A C8AA Se1A 116.7(5)
C4AA C8AA Se1A 124.4(6)
C8AA C8A F3A 118.6(6)
C8AA C8A C7A 124.1(6)
F3A C8A C7A 117.2(6)
N2B Se1B C8BA 100.1(3)
S3B N2B Se1B 124.2(3)
N4B S3B N2B 119.7(3)
C4BA N4B S3B 125.2(5)
C5B C4BA N4B 117.1(6)
C5B C4BA C8BA 117.2(7)
N4B C4BA C8BA 125.7(7)
F1B C5B C6B 118.8(6)
F1B C5B C4BA 119.0(6)
C6B C5B C4BA 122.1(6)
F2B C6B C7B 120.1(7)
F2B C6B C5B 118.3(7)
C7B C6B C5B 121.5(6)
C6B C7B C8B 116.5(6)
C6B C7B H7B 121.8
C8B C7B H7B 121.8
C8B C8BA C4BA 118.8(7)
C8B C8BA Se1B 116.9(5)
C4BA C8BA Se1B 124.3(6)
F3B C8B C8BA 118.0(6)
F3B C8B C7B 118.1(6)
C8BA C8B C7B 123.9(7)
N2C Se1C C8CA 99.9(3)
S3C N2C Se1C 124.0(4)
N2C S3C N4C 121.0(4)
C4CA N4C S3C 123.8(6)
N4C C4CA C8CA 126.5(7)
N4C C4CA C5C 115.6(7)
C8CA C4CA C5C 117.8(7)
F1C C5C C6C 119.8(8)
F1C C5C C4CA 120.0(8)
C6C C5C C4CA 120.1(8)
F2C C6C C7C 119.2(8)
F2C C6C C5C 117.1(8)
C7C C6C C5C 123.7(8)
C6C C7C C8C 115.2(7)
C6C C7C H7C 122.4
C8C C7C H7C 122.4
C8C C8CA C4CA 118.5(6)
C8C C8CA Se1C 116.8(5)
C4CA C8CA Se1C 124.7(5)
F3C C8C C8CA 116.9(6)
F3C C8C C7C 118.4(6)
C8CA C8C C7C 124.7(6)
N2D Se1D C8DA 99.7(3)
S3D N2D Se1D 124.4(4)
N2D S3D N4D 121.1(4)
C4DA N4D S3D 124.0(6)
C5D C4DA C8DA 118.2(8)
C5D C4DA N4D 116.0(7)
C8DA C4DA N4D 125.8(8)
F1D C5D C4DA 119.9(8)
F1D C5D C6D 118.1(9)
C4DA C5D C6D 121.9(9)
F2D C6D C7D 119.6(8)
F2D C6D C5D 119.6(9)
C7D C6D C5D 120.7(9)
C6D C7D C8D 116.1(7)
C6D C7D H7D 122.0
C8D C7D H7D 122.0
C8D C8DA C4DA 118.8(7)
C8D C8DA Se1D 116.3(5)
C4DA C8DA Se1D 124.9(5)
F3D C8D C8DA 117.7(6)
F3D C8D C7D 118.0(6)
C8DA C8D C7D 124.3(6)

loop_
_geom_bond_atom_site_label_1
_geom_bond_atom_site_label_2
_geom_bond_distance
Se1A N2A 1.865(6)
Se1A C8AA 1.943(8)
F1A C5A 1.338(8)
N2A S3A 1.541(6)
F2A C6A 1.345(9)
F3A C8A 1.378(7)
S3A N4A 1.548(8)
N4A C4AA 1.416(10)
C4AA C5A 1.379(10)
C4AA C8AA 1.404(10)
C5A C6A 1.393(10)
C6A C7A 1.370(10)
C7A C8A 1.397(10)
C7A H7A 0.9500
C8AA C8A 1.361(10)
Se1B N2B 1.846(6)
Se1B C8BA 1.933(8)
F1B C5B 1.354(8)
N2B S3B 1.549(6)
F2B C6B 1.350(9)
F3B C8B 1.356(8)
S3B N4B 1.541(7)
N4B C4BA 1.404(10)
C4BA C5B 1.388(10)
C4BA C8BA 1.415(10)
C5B C6B 1.379(10)
C6B C7B 1.371(10)
C7B C8B 1.390(10)
C7B H7B 0.9500
C8BA C8B 1.378(11)
Se1C N2C 1.848(6)
Se1C C8CA 1.945(7)
F1C C5C 1.330(9)
N2C S3C 1.540(6)
F2C C6C 1.366(10)
S3C N4C 1.561(8)
F3C C8C 1.367(8)
N4C C4CA 1.398(10)
C4CA C8CA 1.409(11)
C4CA C5C 1.400(13)
C5C C6C 1.393(13)
C6C C7C 1.359(11)
C7C C8C 1.386(10)
C7C H7C 0.9500
C8CA C8C 1.389(9)
Se1D N2D 1.845(5)
Se1D C8DA 1.954(7)
F1D C5D 1.351(10)
N2D S3D 1.533(6)
F2D C6D 1.336(11)
S3D N4D 1.543(8)
F3D C8D 1.365(8)
N4D C4DA 1.432(11)
C4DA C5D 1.382(14)
C4DA C8DA 1.392(11)
C5D C6D 1.392(13)
C6D C7D 1.383(12)
C7D C8D 1.391(10)
C7D H7D 0.9500
C8DA C8D 1.375(9)
